data_4509516
loop_
_publ_author_name
'Boldog, Ishtvan'
'Daran, Jean-Claude'
'Chernega, Alexander N.'
'Rusanov, Eduard B.'
'Krautscheid, Harald'
'Domasevitch, Konstantin V.'

_publ_section_title
;
 Hydrogen Bonding Patterns and Supramolecular Structure of
 4,4&#x2032;-Bipyrazolium Salts
;
_journal_issue 6
_journal_name_full 'Crystal Growth &amp; Design'
_journal_page_first 2895
_journal_paper_doi 10.1021/cg9002109
_journal_volume 9
_journal_year 2009
_chemical_formula_moiety 'C10 H16 N4, O6 S2, 2(H2 O)'
_chemical_formula_sum 'C10 H20 N4 O8 S2'
_chemical_formula_weight 388.42
_chemical_name_systematic
; 
3,3',5,5'-Tetramethyl-4,4'-bipyrazolium Dithionate, Dihydrate  
;
_space_group_IT_number 14
_space_group_name_Hall '-P 2ybc'
_symmetry_cell_setting monoclinic
_symmetry_Int_Tables_number 14
_symmetry_space_group_name_Hall '-P 2ybc'
_symmetry_space_group_name_H-M 'P 1 21/c 1'
_atom_sites_solution_hydrogens geom
_atom_sites_solution_primary direct
_atom_sites_solution_secondary difmap
_audit_creation_method SHELXL-97
_cell_angle_alpha 90.00
_cell_angle_beta 110.93(3)
_cell_angle_gamma 90.00
_cell_formula_units_Z 4
_cell_length_a 10.936(2)
_cell_length_b 11.701(2)
_cell_length_c 14.855(3)
_cell_measurement_reflns_used 24
_cell_measurement_temperature 293(2)
_cell_measurement_theta_max 19.0
_cell_measurement_theta_min 11.2
_cell_volume 1775.5(7)
_computing_cell_refinement 'Stoe DIF4'
_computing_data_collection 'Stoe DIF4'
_computing_data_reduction 'Stoe REDU4'
_computing_molecular_graphics 'Diamond 2.1c (Brandenburg, 1999)'
_computing_publication_material 'SHELXL-97 (Sheldrick, 1997)'
_computing_structure_refinement 'SHELXL-97 (Sheldrick, 1997)'
_computing_structure_solution 'SHELXS-97 (Sheldrick, 1990)'
_diffrn_ambient_temperature 293(2)
_diffrn_measured_fraction_theta_full 1.000
_diffrn_measured_fraction_theta_max 1.000
_diffrn_measurement_device_type 'Stoe Stadi4'
_diffrn_measurement_method 'non-profiled \w-2\q scans'
_diffrn_radiation_monochromator graphite
_diffrn_radiation_source 'fine-focus sealed tube'
_diffrn_radiation_type MoK\a
_diffrn_radiation_wavelength 0.71073
_diffrn_reflns_av_R_equivalents 0.0984
_diffrn_reflns_av_sigmaI/netI 0.0265
_diffrn_reflns_limit_h_max 13
_diffrn_reflns_limit_h_min -13
_diffrn_reflns_limit_k_max 14
_diffrn_reflns_limit_k_min -6
_diffrn_reflns_limit_l_max 18
_diffrn_reflns_limit_l_min -15
_diffrn_reflns_number 3647
_diffrn_reflns_theta_full 26.01
_diffrn_reflns_theta_max 26.01
_diffrn_reflns_theta_min 1.99
_diffrn_standards_decay_% 0
_diffrn_standards_interval_time 120
_diffrn_standards_number 3
_exptl_absorpt_coefficient_mu 0.345
_exptl_absorpt_correction_T_max 0.93337
_exptl_absorpt_correction_T_min 0.91359
_exptl_absorpt_correction_type psi-scan
_exptl_absorpt_process_details '(North et al., 1968)'
_exptl_crystal_colour colorless
_exptl_crystal_density_diffrn 1.453
_exptl_crystal_density_method 'not measured'
_exptl_crystal_description block
_exptl_crystal_F_000 816
_exptl_crystal_size_max 0.23
_exptl_crystal_size_mid 0.23
_exptl_crystal_size_min 0.20
_refine_diff_density_max 0.272
_refine_diff_density_min -0.346
_refine_diff_density_rms 0.054
_refine_ls_extinction_coef 0.0254(19)
_refine_ls_extinction_expression Fc^*^=kFc[1+0.001xFc^2^\l^3^/sin(2\q)]^-1/4^
_refine_ls_extinction_method SHELXL
_refine_ls_goodness_of_fit_ref 1.036
_refine_ls_hydrogen_treatment mixed
_refine_ls_matrix_type full
_refine_ls_number_parameters 247
_refine_ls_number_reflns 3503
_refine_ls_number_restraints 0
_refine_ls_restrained_S_all 1.035
_refine_ls_R_factor_all 0.0761
_refine_ls_R_factor_gt 0.0402
_refine_ls_shift/su_max 0.002
_refine_ls_shift/su_mean 0.000
_refine_ls_structure_factor_coef Fsqd
_refine_ls_weighting_details 'w=1/[\s^2^(Fo^2^)+(0.0700P)^2^+0.4383P] where P=(Fo^2^+2Fc^2^)/3'
_refine_ls_weighting_scheme calc
_refine_ls_wR_factor_gt 0.1137
_refine_ls_wR_factor_ref 0.1262
_reflns_number_gt 2327
_reflns_number_total 3503
_reflns_threshold_expression >2sigma(I)
_cod_data_source_file cg9002109sup1.cif
_cod_data_source_block (17)
_cod_original_sg_symbol_H-M 'P 21/c'
_cod_database_code 4509516

loop_
_symmetry_equiv_pos_as_xyz
'x, y, z'
'-x, y+1/2, -z+1/2'
'-x, -y, -z'
'x, -y-1/2, z-1/2'

loop_
_atom_site_label
_atom_site_type_symbol
_atom_site_fract_x
_atom_site_fract_y
_atom_site_fract_z
_atom_site_U_iso_or_equiv
_atom_site_adp_type
_atom_site_occupancy
_atom_site_calc_flag
_atom_site_refinement_flags
S1 S 0.34199(6) 0.71898(5) -0.18947(4) 0.0492(2) Uani 1 d .
S2 S 0.15711(6) 0.72171(6) -0.30188(4) 0.0512(2) Uani 1 d .
O1 O 0.4213(2) 0.6460(2) -0.22419(18) 0.0890(7) Uani 1 d .
O2 O 0.3147(2) 0.67022(16) -0.10887(12) 0.0628(5) Uani 1 d .
O3 O 0.38281(19) 0.83661(16) -0.17510(14) 0.0682(6) Uani 1 d .
O4 O 0.1810(2) 0.7817(2) -0.37895(14) 0.0870(7) Uani 1 d .
O5 O 0.1241(2) 0.60226(19) -0.32182(16) 0.0796(7) Uani 1 d .
O6 O 0.07170(18) 0.77980(16) -0.26246(14) 0.0627(5) Uani 1 d .
O7 O 0.6065(2) 0.47383(19) -0.1580(2) 0.0718(6) Uani 1 d .
O8 O 0.0531(2) -0.22458(18) -0.07681(15) 0.0674(6) Uani 1 d D
N1 N 0.3396(2) 0.43943(19) -0.08003(15) 0.0516(5) Uani 1 d .
H1 H 0.331(3) 0.513(3) -0.093(2) 0.064(8) Uiso 1 d .
N2 N 0.4349(2) 0.37456(18) -0.09082(15) 0.0504(5) Uani 1 d .
H2 H 0.488(3) 0.402(3) -0.116(2) 0.068(9) Uiso 1 d .
N3 N 0.1515(2) -0.01069(18) -0.04278(17) 0.0529(5) Uani 1 d .
H3 H 0.119(3) -0.077(3) -0.066(2) 0.068(9) Uiso 1 d .
N4 N 0.1805(2) 0.02448(19) 0.04848(16) 0.0551(6) Uani 1 d .
H4 H 0.164(3) -0.019(3) 0.092(2) 0.068(8) Uiso 1 d .
C1 C 0.2568(2) 0.3739(2) -0.05530(16) 0.0461(5) Uani 1 d .
C2 C 0.3025(2) 0.26204(19) -0.05063(16) 0.0421(5) Uani 1 d .
C3 C 0.4160(2) 0.2657(2) -0.07280(15) 0.0433(5) Uani 1 d .
C4 C 0.5058(3) 0.1730(3) -0.0775(2) 0.0623(7) Uani 1 d .
H4A H 0.5188 0.1211 -0.0248 0.093 Uiso 1 d R
H4B H 0.5882 0.2047 -0.0741 0.093 Uiso 1 d R
H4C H 0.4692 0.1327 -0.1375 0.093 Uiso 1 d R
C5 C 0.1416(3) 0.4234(2) -0.0387(2) 0.0653(7) Uani 1 d .
H5A H 0.1709 0.4742 0.0156 0.098 Uiso 1 d R
H5B H 0.0900 0.3633 -0.0262 0.098 Uiso 1 d R
H5C H 0.0878 0.4646 -0.0947 0.098 Uiso 1 d R
C6 C 0.1880(2) 0.06965(19) -0.09218(17) 0.0445(5) Uani 1 d .
C7 C 0.2436(2) 0.15767(18) -0.02825(17) 0.0426(5) Uani 1 d .
C8 C 0.2370(2) 0.1261(2) 0.06047(17) 0.0489(6) Uani 1 d .
C9 C 0.2798(3) 0.1866(3) 0.15469(18) 0.0687(8) Uani 1 d .
H9A H 0.3679 0.2142 0.1719 0.103 Uiso 1 d R
H9B H 0.2725 0.1348 0.2026 0.103 Uiso 1 d R
H9C H 0.2202 0.2486 0.1498 0.103 Uiso 1 d R
C10 C 0.1655(3) 0.0582(2) -0.19598(19) 0.0585(7) Uani 1 d .
H10A H 0.2429 0.0295 -0.2045 0.088 Uiso 1 d R
H10B H 0.1427 0.1313 -0.2268 0.088 Uiso 1 d R
H10C H 0.0936 0.0069 -0.2251 0.088 Uiso 1 d R
H8A H 0.100(3) -0.255(3) -0.033(2) 0.080 Uiso 1 d D
H8B H 0.067(3) -0.247(3) -0.120(2) 0.080 Uiso 1 d D
H7A H 0.558(3) 0.524(3) -0.195(2) 0.080 Uiso 1 d .
H7B H 0.641(4) 0.437(3) -0.179(3) 0.080 Uiso 1 d .

loop_
_atom_site_aniso_label
_atom_site_aniso_U_11
_atom_site_aniso_U_22
_atom_site_aniso_U_33
_atom_site_aniso_U_23
_atom_site_aniso_U_13
_atom_site_aniso_U_12
S1 0.0527(4) 0.0431(4) 0.0527(4) 0.0076(3) 0.0201(3) 0.0026(3)
S2 0.0537(4) 0.0569(4) 0.0457(3) -0.0120(3) 0.0210(3) -0.0046(3)
O1 0.0776(14) 0.1006(18) 0.0982(17) 0.0106(14) 0.0429(13) 0.0380(13)
O2 0.0905(14) 0.0480(10) 0.0486(10) 0.0067(8) 0.0233(10) -0.0034(10)
O3 0.0699(12) 0.0554(12) 0.0697(12) 0.0094(9) 0.0133(10) -0.0201(10)
O4 0.0827(15) 0.128(2) 0.0473(11) 0.0157(12) 0.0193(11) -0.0068(14)
O5 0.0799(14) 0.0738(14) 0.1001(16) -0.0506(12) 0.0505(13) -0.0270(11)
O6 0.0585(11) 0.0642(12) 0.0663(12) -0.0131(9) 0.0234(9) 0.0088(9)
O7 0.0797(15) 0.0547(13) 0.1002(17) -0.0019(11) 0.0557(13) 0.0004(10)
O8 0.0846(16) 0.0630(13) 0.0630(13) -0.0114(10) 0.0367(12) -0.0105(11)
N1 0.0599(13) 0.0392(11) 0.0524(12) 0.0046(10) 0.0159(10) -0.0074(10)
N2 0.0577(13) 0.0528(13) 0.0432(11) 0.0040(10) 0.0211(10) -0.0113(11)
N3 0.0565(12) 0.0348(11) 0.0689(15) 0.0078(10) 0.0244(11) -0.0022(10)
N4 0.0582(13) 0.0539(13) 0.0556(13) 0.0192(11) 0.0234(11) -0.0016(10)
C1 0.0504(14) 0.0412(12) 0.0443(13) 0.0014(10) 0.0139(11) -0.0054(10)
C2 0.0498(13) 0.0390(12) 0.0378(11) 0.0024(9) 0.0159(10) -0.0050(10)
C3 0.0520(13) 0.0442(13) 0.0346(11) 0.0021(9) 0.0166(10) -0.0060(11)
C4 0.0664(17) 0.0662(18) 0.0630(17) -0.0038(14) 0.0338(14) 0.0020(14)
C5 0.0559(16) 0.0516(15) 0.086(2) -0.0037(14) 0.0224(14) 0.0011(13)
C6 0.0472(13) 0.0334(11) 0.0554(13) 0.0075(10) 0.0215(11) 0.0064(10)
C7 0.0484(13) 0.0352(12) 0.0471(12) 0.0070(9) 0.0206(10) 0.0006(10)
C8 0.0459(13) 0.0535(14) 0.0483(13) 0.0112(11) 0.0181(11) -0.0005(11)
C9 0.0691(18) 0.094(2) 0.0426(14) 0.0015(14) 0.0195(13) -0.0120(17)
C10 0.0765(18) 0.0439(14) 0.0590(15) -0.0078(12) 0.0288(14) -0.0012(13)

loop_
_atom_type_symbol
_atom_type_description
_atom_type_scat_dispersion_real
_atom_type_scat_dispersion_imag
_atom_type_scat_source
C C 0.0033 0.0016 'International Tables Vol C Tables 4.2.6.8 and 6.1.1.4'
H H 0.0000 0.0000 'International Tables Vol C Tables 4.2.6.8 and 6.1.1.4'
N N 0.0061 0.0033 'International Tables Vol C Tables 4.2.6.8 and 6.1.1.4'
O O 0.0106 0.0060 'International Tables Vol C Tables 4.2.6.8 and 6.1.1.4'
S S 0.1246 0.1234 'International Tables Vol C Tables 4.2.6.8 and 6.1.1.4'

loop_
_geom_angle_atom_site_label_1
_geom_angle_atom_site_label_2
_geom_angle_atom_site_label_3
_geom_angle
O1 S1 O3 115.23(14)
O1 S1 O2 113.02(13)
O3 S1 O2 113.47(12)
O1 S1 S2 104.78(11)
O3 S1 S2 105.15(9)
O2 S1 S2 103.72(9)
O6 S2 O4 114.89(14)
O6 S2 O5 112.88(12)
O4 S2 O5 114.17(14)
O6 S2 S1 105.23(9)
O4 S2 S1 103.96(10)
O5 S2 S1 104.21(11)
H7A O7 H7B 116(4)
H8A O8 H8B 106(3)
C1 N1 N2 109.8(2)
C1 N1 H1 126.4(19)
N2 N1 H1 123.5(19)
C3 N2 N1 109.5(2)
C3 N2 H2 129(2)
N1 N2 H2 121(2)
C6 N3 N4 109.2(2)
C6 N3 H3 125(2)
N4 N3 H3 126(2)
C8 N4 N3 110.0(2)
C8 N4 H4 128.1(19)
N3 N4 H4 121.8(19)
N1 C1 C2 106.7(2)
N1 C1 C5 121.4(2)
C2 C1 C5 131.9(2)
C1 C2 C3 107.0(2)
C1 C2 C7 127.8(2)
C3 C2 C7 125.2(2)
N2 C3 C2 107.0(2)
N2 C3 C4 122.5(2)
C2 C3 C4 130.5(2)
C3 C4 H4A 109.4
C3 C4 H4B 109.9
H4A C4 H4B 109.8
C3 C4 H4C 109.9
H4A C4 H4C 109.8
H4B C4 H4C 108.2
C1 C5 H5A 109.4
C1 C5 H5B 109.8
H5A C5 H5B 109.5
C1 C5 H5C 110.2
H5A C5 H5C 109.5
H5B C5 H5C 108.3
N3 C6 C7 106.9(2)
N3 C6 C10 122.5(2)
C7 C6 C10 130.6(2)
C6 C7 C8 107.0(2)
C6 C7 C2 125.6(2)
C8 C7 C2 127.4(2)
N4 C8 C7 106.8(2)
N4 C8 C9 122.0(2)
C7 C8 C9 131.1(2)
C8 C9 H9A 111.1
C8 C9 H9B 108.4
H9A C9 H9B 110.9
C8 C9 H9C 108.1
H9A C9 H9C 110.9
H9B C9 H9C 107.4
C6 C10 H10A 110.1
C6 C10 H10B 109.5
H10A C10 H10B 109.9
C6 C10 H10C 109.4
H10A C10 H10C 109.9
H10B C10 H10C 108.1

loop_
_geom_bond_atom_site_label_1
_geom_bond_atom_site_label_2
_geom_bond_distance
S1 O1 1.438(2)
S1 O3 1.439(2)
S1 O2 1.4506(19)
S1 S2 2.1131(12)
S2 O6 1.4381(18)
S2 O4 1.444(2)
S2 O5 1.447(2)
O7 H7A 0.85(3)
O7 H7B 0.71(3)
O8 H8A 0.76(2)
O8 H8B 0.75(2)
N1 C1 1.335(3)
N1 N2 1.344(3)
N1 H1 0.88(3)
N2 C3 1.333(3)
N2 H2 0.85(3)
N3 C6 1.338(3)
N3 N4 1.342(3)
N3 H3 0.88(3)
N4 C8 1.323(3)
N4 H4 0.89(3)
C1 C2 1.393(3)
C1 C5 1.486(4)
C2 C3 1.394(3)
C2 C7 1.473(3)
C3 C4 1.482(4)
C4 H4A 0.9600
C4 H4B 0.9600
C4 H4C 0.9600
C5 H5A 0.9600
C5 H5B 0.9601
C5 H5C 0.9600
C6 C7 1.386(3)
C6 C10 1.478(4)
C7 C8 1.395(3)
C8 C9 1.487(4)
C9 H9A 0.9600
C9 H9B 0.9600
C9 H9C 0.9600
C10 H10A 0.9599
C10 H10B 0.9600
C10 H10C 0.9600

loop_
_geom_hbond_atom_site_label_D
_geom_hbond_atom_site_label_H
_geom_hbond_atom_site_label_A
_geom_hbond_distance_DH
_geom_hbond_distance_HA
_geom_hbond_distance_DA
_geom_hbond_angle_DHA
_geom_hbond_site_symmetry_A
N1 H1 O2 0.88(3) 1.86(3) 2.733(3) 175(3) .
N2 H2 O7 0.85(3) 1.84(3) 2.684(3) 173(3) .
N3 H3 O8 0.88(3) 1.85(3) 2.700(3) 162(3) .
N4 H4 O5 0.89(3) 1.78(3) 2.673(3) 177(3) 4_566
O8 H8A O4 0.76(2) 2.16(3) 2.847(3) 150(3) 4_566
O8 H8B O6 0.75(2) 2.16(3) 2.837(3) 150(3) 1_545
O7 H7A O1 0.85(3) 2.00(4) 2.776(3) 152(3) .
O7 H7B O3 0.71(3) 2.40(3) 2.991(3) 142(4) 2_644
